data_1535536
loop_
_publ_author_name
'Brigatti, M.F.'
'Poppi, L.'

_publ_section_title
;
 Crystal chemistry of a Ba-rich trioctahedral micas-1M
;
_journal_name_full 'European Journal of Mineralogy (1,1989-)'
_journal_page_first 856
_journal_page_last 871
_journal_volume 5
_journal_year 1993
_chemical_formula_sum 'Al1.5 Ba0.07 Fe1.5 H1.72 K1.71 Mg3.4 Na0.22 O24 Si6.5 Ti0.98'
_chemical_name_systematic
;
(K1.71 Na0.22 Ba0.07) (Mg3.4 Fe1.5 Ti0.98) (Al1.5 Si6.5 O20) O2.28 (O H)1.72
;
_space_group_IT_number 12
_symmetry_space_group_name_Hall '-C 2y'
_symmetry_space_group_name_H-M 'C 1 2/m 1'
_cell_angle_alpha 90
_cell_angle_beta 100.35
_cell_angle_gamma 90
_cell_formula_units_Z 1
_cell_length_a 5.33
_cell_length_b 9.245
_cell_length_c 10.192
_cell_volume 494.048
_citation_journal_id_ASTM EJMIER
_cod_data_source_file Brigatti_EJMIER_1993_990.cif
_cod_data_source_block H1.72Al1.5Ba0.07Fe1.5K1.71Mg3.4Na0.22O24Si6.5Ti0.98
_cod_original_cell_volume 494.0477
_cod_original_formula_sum
;
H1.72 Al1.5 Ba0.07 Fe1.5 K1.71 Mg3.4 Na0.22 O24 Si6.5 Ti0.98
;
_cod_database_code 1535536

loop_
_symmetry_equiv_pos_as_xyz
x,y,z
-x,y,-z
-x,-y,-z
x,-y,z
x+1/2,y+1/2,z
-x+1/2,y+1/2,-z
-x+1/2,-y+1/2,-z
x+1/2,-y+1/2,z

loop_
_atom_site_label
_atom_site_type_symbol
_atom_site_fract_x
_atom_site_fract_y
_atom_site_fract_z
_atom_site_occupancy
_atom_site_U_iso_or_equiv
Fe1 Fe+2 0 0 0.5 0.22 0.0
Si1 Si+4 0.0731 0.167 0.2231 0.81 0.0
Ti1 Ti+4 0 0 0.5 0.14 0.0
O3 O-2 0.1339 0.1687 0.3905 1 0.0
Ba1 Ba+2 0 0.5 0 0.035 0.0
Fe2 Fe+2 0 0.3408 0.5 0.265 0.0
Na1 Na+1 0 0.5 0 0.11 0.0
O2 O-2 0.3142 0.2376 0.1655 1 0.0
Mg2 Mg+2 0 0.3408 0.5 0.54 0.0
O4 O-2 0.1328 0.5 0.3968 1 0.0
Mg1 Mg+2 0 0 0.5 0.62 0.0
K1 K+1 0 0.5 0 0.855 0.0
O1 O-2 0.0357 0 0.1675 1 0.0
Al1 Al+3 0.0731 0.167 0.2231 0.19 0.0
Ti2 Ti+4 0 0.3408 0.5 0.175 0.0
